data_7126747
loop_
_publ_author_name
'Ward, Jas S.'
'Fiorini, Giorgia'
'Frontera, Antonio'
'Rissanen, Kari'

_publ_section_title
;
 Asymmetric [N-I-N]<sup>+</sup> halonium complexes.
;
_journal_issue 60
_journal_name_full 'Chemical communications (Cambridge, England)'
_journal_page_first 8428
_journal_page_last 8431
_journal_paper_doi 10.1039/d0cc02758h
_journal_volume 56
_journal_year 2020
_chemical_formula_moiety 'C14 H20 Ag N4, F6 P, C2 H4 Cl2'
_chemical_formula_sum 'C16 H24 Ag Cl2 F6 N4 P'
_chemical_formula_weight 596.13
_space_group_crystal_system triclinic
_space_group_IT_number 2
_space_group_name_Hall '-P 1'
_space_group_name_H-M_alt 'P -1'
_atom_sites_solution_hydrogens geom
_atom_sites_solution_primary dual
_audit_creation_date 2019-12-21
_audit_creation_method
;
Olex2 1.2
(compiled 2018.05.29 svn.r3508 for OlexSys, GUI svn.r5506)
;
_audit_update_record
;
2020-04-15 deposited with the CCDC.	2020-06-19 downloaded from the CCDC.
;
_cell_angle_alpha 109.040(8)
_cell_angle_beta 90.185(7)
_cell_angle_gamma 90.561(7)
_cell_formula_units_Z 2
_cell_length_a 7.7214(6)
_cell_length_b 10.5840(8)
_cell_length_c 14.3078(15)
_cell_measurement_reflns_used 3995
_cell_measurement_temperature 120.00(10)
_cell_measurement_theta_max 26.6110
_cell_measurement_theta_min 2.0940
_cell_volume 1105.23(17)
_computing_cell_refinement 'CrysAlisPro 1.171.39.43c (Rigaku OD, 2018)'
_computing_data_collection 'CrysAlisPro 1.171.39.43c (Rigaku OD, 2018)'
_computing_data_reduction 'CrysAlisPro 1.171.39.43c (Rigaku OD, 2018)'
_computing_molecular_graphics 'Olex2 (Dolomanov et al., 2009)'
_computing_publication_material 'Olex2 (Dolomanov et al., 2009)'
_computing_structure_refinement 'ShelXL (Sheldrick, 2015)'
_computing_structure_solution 'ShelXT (Sheldrick, 2015)'
_diffrn_ambient_environment N~2~
_diffrn_ambient_temperature 120.00(10)
_diffrn_detector 'CCD plate'
_diffrn_detector_area_resol_mean 16.0107
_diffrn_detector_type Eos
_diffrn_measured_fraction_theta_full 1.000
_diffrn_measured_fraction_theta_max 0.975
_diffrn_measurement_details
;
List of Runs (angles in degrees, time in seconds):

  # Type    Start    End  Width  t~exp~   \w     \q     \k     \f   Frames
#--------------------------------------------------------------------------
  1  \w     -2.00  88.00   1.00   32.00    --   19.23  57.00-180.00   90
  2  \w    -11.00  89.00   1.00   32.00    --   19.23  77.00 -60.00  100
  3  \w    -20.00  61.00   1.00   32.00    --   19.23 -99.00  60.00   81
  4  \w    -51.00  49.00   1.00   32.00    --   19.23 -77.00-180.00  100
  5  \w    -25.00  92.00   1.00   32.00    --   19.23  19.00 120.00  117
  6  \w    -91.00   7.00   1.00   32.00    --  -18.45 -37.00-180.00   98
  7  \w     35.00  95.00   1.00   32.00    --   19.23 178.00-150.00   60
  8  \w    -20.00  25.00   1.00   32.00    --   19.23 -99.00 -60.00   45
  9  \w     34.00  96.00   1.00   32.00    --   19.23-178.00  30.00   62
;
_diffrn_measurement_device 'four-circle diffractometer'
_diffrn_measurement_device_type 'SuperNova, Single source at offset/far, Eos'
_diffrn_measurement_method '\w scans'
_diffrn_orient_matrix_type 'CrysAlisPro convention (1999,Acta A55,543-557)'
_diffrn_orient_matrix_UB_11 0.0903019000
_diffrn_orient_matrix_UB_12 0.0135674000
_diffrn_orient_matrix_UB_13 0.0015878000
_diffrn_orient_matrix_UB_21 -0.0012548000
_diffrn_orient_matrix_UB_22 0.0193520000
_diffrn_orient_matrix_UB_23 0.0523506000
_diffrn_orient_matrix_UB_31 0.0168492000
_diffrn_orient_matrix_UB_32 -0.0668428000
_diffrn_orient_matrix_UB_33 -0.0026689000
_diffrn_radiation_monochromator mirror
_diffrn_radiation_probe x-ray
_diffrn_radiation_type MoK\a
_diffrn_radiation_wavelength 0.71073
_diffrn_reflns_av_R_equivalents 0.0481
_diffrn_reflns_av_unetI/netI 0.0500
_diffrn_reflns_Laue_measured_fraction_full 1.000
_diffrn_reflns_Laue_measured_fraction_max 0.975
_diffrn_reflns_limit_h_max 9
_diffrn_reflns_limit_h_min -9
_diffrn_reflns_limit_k_max 13
_diffrn_reflns_limit_k_min -13
_diffrn_reflns_limit_l_max 18
_diffrn_reflns_limit_l_min -18
_diffrn_reflns_number 15571
_diffrn_reflns_point_group_measured_fraction_full 1.000
_diffrn_reflns_point_group_measured_fraction_max 0.975
_diffrn_reflns_theta_full 25.242
_diffrn_reflns_theta_max 27.101
_diffrn_reflns_theta_min 2.036
_diffrn_source 'micro-focus sealed X-ray tube'
_diffrn_source_type 'SuperNova (Mo) X-ray Source'
_exptl_absorpt_coefficient_mu 1.287
_exptl_absorpt_correction_T_max 1.000
_exptl_absorpt_correction_T_min 0.685
_exptl_absorpt_correction_type gaussian
_exptl_absorpt_process_details
;
CrysAlisPro 1.171.39.43c (Rigaku Oxford Diffraction, 2018)
Numerical absorption correction based on gaussian integration over
			a multifaceted crystal model
Empirical absorption correction using spherical harmonics,
 implemented in SCALE3 ABSPACK scaling algorithm.
;
_exptl_crystal_colour colourless
_exptl_crystal_colour_primary colourless
_exptl_crystal_density_diffrn 1.791
_exptl_crystal_density_method 'not measured'
_exptl_crystal_description plate
_exptl_crystal_F_000 596
_exptl_crystal_size_max 0.205
_exptl_crystal_size_mid 0.15
_exptl_crystal_size_min 0.04
_refine_diff_density_max 4.518
_refine_diff_density_min -1.138
_refine_diff_density_rms 0.149
_refine_ls_extinction_method none
_refine_ls_goodness_of_fit_ref 1.035
_refine_ls_hydrogen_treatment constr
_refine_ls_matrix_type full
_refine_ls_number_parameters 276
_refine_ls_number_reflns 4822
_refine_ls_number_restraints 0
_refine_ls_restrained_S_all 1.035
_refine_ls_R_factor_all 0.0879
_refine_ls_R_factor_gt 0.0729
_refine_ls_shift/su_max 0.000
_refine_ls_shift/su_mean 0.000
_refine_ls_structure_factor_coef Fsqd
_refine_ls_weighting_details 'w=1/[\s^2^(Fo^2^)+(0.1110P)^2^+5.9920P] where P=(Fo^2^+2Fc^2^)/3'
_refine_ls_weighting_scheme calc
_refine_ls_wR_factor_gt 0.1921
_refine_ls_wR_factor_ref 0.2082
_reflns_Friedel_coverage 0.000
_reflns_number_gt 4013
_reflns_number_total 4822
_reflns_threshold_expression 'I > 2\s(I)'
_cod_data_source_file d0cc02758h2.cif
_cod_data_source_block 1b_3
_cod_depositor_comments 'Adding full bibliography for 7126741--7126748.cif.'
_cod_database_code 7126747
_shelxl_version_number 2014/6
_shelx_space_group_comment
;
The symmetry employed for this shelxl refinement is uniquely defined
by the following loop, which should always be used as a source of
symmetry information in preference to the above space-group names.
They are only intended as comments.
;
_shelx_estimated_absorpt_t_max 0.950
_shelx_estimated_absorpt_t_min 0.778
_reflns_odcompleteness_completeness 99.98
_reflns_odcompleteness_iscentric 1
_reflns_odcompleteness_theta 26.32
_olex2_refinement_description
;
1. Twinned data refinement
 Scales: 0.8996(13)
 0.1004(13)
2. Fixed Uiso
 At 1.2 times of:
  All C(H) groups, All C(H,H) groups
 At 1.5 times of:
  All C(H,H,H) groups
3.a Secondary CH2 refined with riding coordinates:
 C101(H10A,H10B), C102(H10C,H10D)
3.b Aromatic/amide H refined with riding coordinates:
 C2(H2), C3(H3), C5(H5), C6(H6), C12(H12), C13(H13), C15(H15), C16(H16)
3.c Idealised Me refined as rotating group:
 C8(H8A,H8B,H8C), C9(H9A,H9B,H9C), C18(H18A,H18B,H18C), C19(H19A,H19B,H19C)
;
_ins_header
;
TITL OHS060_numabs in P-1 
REM P-1 (#2 in standard setting)
CELL 0.71073   7.721350  10.584033  14.307786 109.0396  90.1851  90.5614
ZERR    2.00   0.000632   0.000815   0.001500   0.0083   0.0075   0.0066
LATT  1
SFAC C H N F P Cl Ag
UNIT 32.00 48.00 8.00 12.00 2.00 4.00 2.00
TREF
HKLF 4
END
;
_olex2_submission_special_instructions 'No special instructions were received'
_oxdiff_exptl_absorpt_empirical_details
;
Empirical correction (ABSPACK) includes:
- Absorption correction using spherical harmonics
- Frame scaling
;
_oxdiff_exptl_absorpt_empirical_full_max 1.232
_oxdiff_exptl_absorpt_empirical_full_min 0.867

loop_
_space_group_symop_operation_xyz
'x, y, z'
'-x, -y, -z'

loop_
_atom_site_label
_atom_site_type_symbol
_atom_site_fract_x
_atom_site_fract_y
_atom_site_fract_z
_atom_site_U_iso_or_equiv
_atom_site_adp_type
_atom_site_occupancy
_atom_site_site_symmetry_order
_atom_site_calc_flag
_atom_site_refinement_flags_posn
_atom_site_refinement_flags_adp
_atom_site_refinement_flags_occupancy
_atom_site_disorder_assembly
_atom_site_disorder_group
Ag1 Ag 0.65664(9) 0.52957(7) 0.08935(5) 0.0419(2) Uani 1 1 d . . . . .
Cl11 Cl 0.2190(3) 0.7576(2) 0.85884(17) 0.0492(5) Uani 1 1 d . . . . .
Cl12 Cl 0.3871(4) 1.1685(2) 0.94765(19) 0.0553(6) Uani 1 1 d . . . . .
P51 P 0.7751(3) 0.85029(18) 0.70620(16) 0.0328(4) Uani 1 1 d . . . . .
F52 F 0.7860(9) 0.8894(7) 0.6066(5) 0.0663(17) Uani 1 1 d . . . . .
F53 F 0.8745(8) 0.7135(5) 0.6539(5) 0.0642(17) Uani 1 1 d . . . . .
F54 F 0.7664(8) 0.8129(6) 0.8049(5) 0.0589(15) Uani 1 1 d . . . . .
F55 F 0.6786(8) 0.9870(5) 0.7573(5) 0.0616(16) Uani 1 1 d . . . . .
F56 F 0.5934(7) 0.7764(5) 0.6729(5) 0.0578(15) Uani 1 1 d . . . . .
F57 F 0.9581(7) 0.9241(5) 0.7396(4) 0.0493(13) Uani 1 1 d . . . . .
N1 N 0.5274(8) 0.5988(7) 0.2247(5) 0.0347(14) Uani 1 1 d . . . . .
N7 N 0.2924(9) 0.7355(7) 0.5023(5) 0.0381(15) Uani 1 1 d . . . . .
N11 N 0.7923(9) 0.4601(7) -0.0424(5) 0.0397(16) Uani 1 1 d . . . . .
N17 N 1.0376(9) 0.3107(6) -0.3167(5) 0.0375(15) Uani 1 1 d . . . . .
C2 C 0.4970(10) 0.7283(8) 0.2713(6) 0.0360(17) Uani 1 1 d . . . . .
H2 H 0.5282 0.7881 0.2388 0.043 Uiso 1 1 calc R . . . .
C3 C 0.4243(11) 0.7800(8) 0.3622(6) 0.0376(17) Uani 1 1 d . . . . .
H3 H 0.4112 0.8718 0.3906 0.045 Uiso 1 1 calc R . . . .
C4 C 0.3682(10) 0.6912(7) 0.4135(6) 0.0333(16) Uani 1 1 d . . . . .
C5 C 0.3981(10) 0.5546(8) 0.3638(6) 0.0350(16) Uani 1 1 d . . . . .
H5 H 0.3672 0.4917 0.3936 0.042 Uiso 1 1 calc R . . . .
C6 C 0.4717(10) 0.5139(7) 0.2727(6) 0.0334(16) Uani 1 1 d . . . . .
H6 H 0.4850 0.4226 0.2413 0.040 Uiso 1 1 calc R . . . .
C8 C 0.2802(14) 0.8780(9) 0.5567(7) 0.051(2) Uani 1 1 d . . . . .
H8A H 0.3923 0.9126 0.5822 0.076 Uiso 1 1 calc GR . . . .
H8B H 0.2007 0.8914 0.6104 0.076 Uiso 1 1 calc GR . . . .
H8C H 0.2394 0.9239 0.5131 0.076 Uiso 1 1 calc GR . . . .
C9 C 0.2552(11) 0.6454(8) 0.5569(6) 0.0395(18) Uani 1 1 d . . . . .
H9A H 0.1740 0.5781 0.5202 0.059 Uiso 1 1 calc GR . . . .
H9B H 0.2064 0.6946 0.6197 0.059 Uiso 1 1 calc GR . . . .
H9C H 0.3602 0.6038 0.5670 0.059 Uiso 1 1 calc GR . . . .
C12 C 0.8459(10) 0.5389(7) -0.0949(6) 0.0338(15) Uani 1 1 d . . . . .
H12 H 0.8231 0.6297 -0.0683 0.041 Uiso 1 1 calc R . . . .
C13 C 0.9290(10) 0.4976(7) -0.1819(6) 0.0347(17) Uani 1 1 d . . . . .
H13 H 0.9641 0.5591 -0.2121 0.042 Uiso 1 1 calc R . . . .
C14 C 0.9632(10) 0.3584(7) -0.2277(6) 0.0328(16) Uani 1 1 d . . . . .
C15 C 0.9116(10) 0.2756(7) -0.1731(6) 0.0340(16) Uani 1 1 d . . . . .
H15 H 0.9331 0.1844 -0.1975 0.041 Uiso 1 1 calc R . . . .
C16 C 0.8305(11) 0.3281(8) -0.0849(6) 0.0388(17) Uani 1 1 d . . . . .
H16 H 0.7988 0.2700 -0.0511 0.047 Uiso 1 1 calc R . . . .
C18 C 1.0913(12) 0.4001(9) -0.3700(6) 0.0407(18) Uani 1 1 d . . . . .
H18A H 0.9944 0.4523 -0.3773 0.061 Uiso 1 1 calc GR . . . .
H18B H 1.1329 0.3485 -0.4341 0.061 Uiso 1 1 calc GR . . . .
H18C H 1.1820 0.4584 -0.3337 0.061 Uiso 1 1 calc GR . . . .
C19 C 1.0707(13) 0.1675(8) -0.3609(7) 0.046(2) Uani 1 1 d . . . . .
H19A H 1.1179 0.1503 -0.4259 0.069 Uiso 1 1 calc GR . . . .
H19B H 0.9641 0.1183 -0.3655 0.069 Uiso 1 1 calc GR . . . .
H19C H 1.1517 0.1402 -0.3204 0.069 Uiso 1 1 calc GR . . . .
C101 C 0.3322(13) 0.9074(8) 0.8626(7) 0.046(2) Uani 1 1 d . . . . .
H10A H 0.4542 0.8997 0.8759 0.056 Uiso 1 1 calc R . . . .
H10B H 0.3214 0.9221 0.7994 0.056 Uiso 1 1 calc R . . . .
C102 C 0.2572(14) 1.0208(10) 0.9415(8) 0.052(2) Uani 1 1 d . . . . .
H10C H 0.2612 1.0043 1.0043 0.063 Uiso 1 1 calc R . . . .
H10D H 0.1375 1.0334 0.9261 0.063 Uiso 1 1 calc R . . . .

loop_
_atom_site_aniso_label
_atom_site_aniso_U_11
_atom_site_aniso_U_22
_atom_site_aniso_U_33
_atom_site_aniso_U_23
_atom_site_aniso_U_13
_atom_site_aniso_U_12
Ag1 0.0393(3) 0.0452(4) 0.0433(3) 0.0173(3) 0.0004(3) -0.0014(3)
Cl11 0.0580(13) 0.0400(11) 0.0555(12) 0.0242(9) -0.0061(10) -0.0116(9)
Cl12 0.0788(17) 0.0268(10) 0.0637(13) 0.0190(9) 0.0157(12) 0.0028(10)
P51 0.0334(10) 0.0211(8) 0.0467(11) 0.0151(8) 0.0040(8) -0.0021(7)
F52 0.075(4) 0.074(4) 0.063(4) 0.041(3) -0.005(3) -0.012(3)
F53 0.057(3) 0.029(3) 0.100(5) 0.011(3) 0.030(3) 0.003(2)
F54 0.061(3) 0.066(4) 0.063(3) 0.039(3) 0.005(3) -0.008(3)
F55 0.058(3) 0.026(2) 0.099(4) 0.018(3) 0.022(3) 0.006(2)
F56 0.049(3) 0.038(3) 0.090(4) 0.025(3) -0.010(3) -0.014(2)
F57 0.040(3) 0.041(3) 0.073(3) 0.026(3) -0.001(2) -0.009(2)
N1 0.029(3) 0.034(3) 0.043(4) 0.015(3) -0.003(3) 0.000(3)
N7 0.039(4) 0.036(4) 0.044(4) 0.019(3) 0.002(3) 0.002(3)
N11 0.037(4) 0.034(3) 0.052(4) 0.019(3) -0.020(3) -0.012(3)
N17 0.041(4) 0.027(3) 0.049(4) 0.020(3) -0.004(3) -0.003(3)
C2 0.035(4) 0.030(4) 0.048(4) 0.021(3) -0.005(3) -0.010(3)
C3 0.041(4) 0.026(4) 0.047(4) 0.015(3) 0.001(3) -0.004(3)
C4 0.028(4) 0.033(4) 0.043(4) 0.018(3) -0.009(3) -0.003(3)
C5 0.030(4) 0.033(4) 0.049(4) 0.023(3) -0.003(3) -0.005(3)
C6 0.030(4) 0.026(3) 0.047(4) 0.016(3) -0.012(3) -0.005(3)
C8 0.058(6) 0.042(5) 0.052(5) 0.014(4) 0.012(4) 0.013(4)
C9 0.041(4) 0.043(4) 0.041(4) 0.023(4) 0.001(3) -0.004(3)
C12 0.034(4) 0.024(3) 0.042(4) 0.010(3) -0.008(3) -0.002(3)
C13 0.036(4) 0.025(3) 0.047(4) 0.017(3) -0.013(3) -0.011(3)
C14 0.036(4) 0.025(3) 0.041(4) 0.017(3) -0.008(3) -0.009(3)
C15 0.040(4) 0.024(3) 0.042(4) 0.016(3) -0.002(3) -0.002(3)
C16 0.041(4) 0.038(4) 0.044(4) 0.022(3) -0.011(4) -0.011(3)
C18 0.041(4) 0.043(4) 0.041(4) 0.018(3) 0.000(3) -0.011(4)
C19 0.052(5) 0.032(4) 0.053(5) 0.010(4) 0.007(4) -0.005(4)
C101 0.047(5) 0.038(4) 0.061(5) 0.025(4) 0.000(4) -0.007(4)
C102 0.055(6) 0.049(5) 0.059(6) 0.027(4) 0.011(5) 0.003(4)

loop_
_atom_type_symbol
_atom_type_description
_atom_type_scat_dispersion_real
_atom_type_scat_dispersion_imag
_atom_type_scat_source
C C 0.0033 0.0016 'International Tables Vol C Tables 4.2.6.8 and 6.1.1.4'
H H 0.0000 0.0000 'International Tables Vol C Tables 4.2.6.8 and 6.1.1.4'
Ag Ag -0.8971 1.1015 'International Tables Vol C Tables 4.2.6.8 and 6.1.1.4'
Cl Cl 0.1484 0.1585 'International Tables Vol C Tables 4.2.6.8 and 6.1.1.4'
F F 0.0171 0.0103 'International Tables Vol C Tables 4.2.6.8 and 6.1.1.4'
N N 0.0061 0.0033 'International Tables Vol C Tables 4.2.6.8 and 6.1.1.4'
P P 0.1023 0.0942 'International Tables Vol C Tables 4.2.6.8 and 6.1.1.4'

loop_
_exptl_crystal_face_index_h
_exptl_crystal_face_index_k
_exptl_crystal_face_index_l
_exptl_crystal_face_perp_dist
1 2 -20 0.0122
-1 -2 20 0.0282
11 -2 2 0.0986
-11 2 -2 0.0986
0 -15 5 0.0704
0 15 -5 0.0794
-8 11 -5 0.0882
-10 -6 0 0.1045
10 7 -1 0.1027
-2 11 8 0.0722
2 -15 6 0.0820

loop_
_geom_angle_atom_site_label_1
_geom_angle_atom_site_label_2
_geom_angle_atom_site_label_3
_geom_angle
_geom_angle_site_symmetry_1
_geom_angle_site_symmetry_3
_geom_angle_publ_flag
N11 Ag1 N1 178.1(3) . . ?
F53 P51 F52 90.8(4) . . ?
F53 P51 F57 89.4(3) . . ?
F54 P51 F52 179.3(4) . . ?
F54 P51 F53 89.3(4) . . ?
F54 P51 F56 89.3(3) . . ?
F54 P51 F57 90.6(3) . . ?
F55 P51 F52 88.5(4) . . ?
F55 P51 F53 179.1(3) . . ?
F55 P51 F54 91.4(4) . . ?
F55 P51 F56 90.1(3) . . ?
F55 P51 F57 90.0(3) . . ?
F56 P51 F52 91.4(3) . . ?
F56 P51 F53 90.4(3) . . ?
F56 P51 F57 179.8(3) . . ?
F57 P51 F52 88.7(3) . . ?
C2 N1 Ag1 123.0(5) . . ?
C2 N1 C6 115.2(7) . . ?
C6 N1 Ag1 121.8(5) . . ?
C4 N7 C8 121.3(7) . . ?
C4 N7 C9 120.7(7) . . ?
C9 N7 C8 116.6(7) . . ?
C12 N11 Ag1 123.8(6) . . ?
C12 N11 C16 114.2(7) . . ?
C16 N11 Ag1 121.9(5) . . ?
C14 N17 C18 120.8(7) . . ?
C14 N17 C19 120.5(7) . . ?
C18 N17 C19 118.7(7) . . ?
N1 C2 H2 117.2 . . ?
N1 C2 C3 125.6(7) . . ?
C3 C2 H2 117.2 . . ?
C2 C3 H3 120.4 . . ?
C2 C3 C4 119.2(7) . . ?
C4 C3 H3 120.4 . . ?
N7 C4 C3 122.2(7) . . ?
N7 C4 C5 122.7(7) . . ?
C5 C4 C3 115.1(7) . . ?
C4 C5 H5 119.6 . . ?
C6 C5 C4 120.7(7) . . ?
C6 C5 H5 119.6 . . ?
N1 C6 H6 118.0 . . ?
C5 C6 N1 124.0(7) . . ?
C5 C6 H6 118.0 . . ?
N7 C8 H8A 109.5 . . ?
N7 C8 H8B 109.5 . . ?
N7 C8 H8C 109.5 . . ?
H8A C8 H8B 109.5 . . ?
H8A C8 H8C 109.5 . . ?
H8B C8 H8C 109.5 . . ?
N7 C9 H9A 109.5 . . ?
N7 C9 H9B 109.5 . . ?
N7 C9 H9C 109.5 . . ?
H9A C9 H9B 109.5 . . ?
H9A C9 H9C 109.5 . . ?
H9B C9 H9C 109.5 . . ?
N11 C12 H12 117.1 . . ?
C13 C12 N11 125.9(7) . . ?
C13 C12 H12 117.1 . . ?
C12 C13 H13 120.2 . . ?
C12 C13 C14 119.6(7) . . ?
C14 C13 H13 120.2 . . ?
N17 C14 C13 122.2(7) . . ?
N17 C14 C15 122.7(7) . . ?
C15 C14 C13 115.2(7) . . ?
C14 C15 H15 119.8 . . ?
C16 C15 C14 120.4(7) . . ?
C16 C15 H15 119.8 . . ?
N11 C16 H16 117.7 . . ?
C15 C16 N11 124.7(7) . . ?
C15 C16 H16 117.7 . . ?
N17 C18 H18A 109.5 . . ?
N17 C18 H18B 109.5 . . ?
N17 C18 H18C 109.5 . . ?
H18A C18 H18B 109.5 . . ?
H18A C18 H18C 109.5 . . ?
H18B C18 H18C 109.5 . . ?
N17 C19 H19A 109.5 . . ?
N17 C19 H19B 109.5 . . ?
N17 C19 H19C 109.5 . . ?
H19A C19 H19B 109.5 . . ?
H19A C19 H19C 109.5 . . ?
H19B C19 H19C 109.5 . . ?
Cl11 C101 H10A 109.9 . . ?
Cl11 C101 H10B 109.9 . . ?
H10A C101 H10B 108.3 . . ?
C102 C101 Cl11 108.7(7) . . ?
C102 C101 H10A 109.9 . . ?
C102 C101 H10B 109.9 . . ?
Cl12 C102 H10C 110.4 . . ?
Cl12 C102 H10D 110.4 . . ?
C101 C102 Cl12 106.7(7) . . ?
C101 C102 H10C 110.4 . . ?
C101 C102 H10D 110.4 . . ?
H10C C102 H10D 108.6 . . ?

loop_
_geom_bond_atom_site_label_1
_geom_bond_atom_site_label_2
_geom_bond_distance
_geom_bond_site_symmetry_2
_geom_bond_publ_flag
Ag1 N1 2.093(7) . ?
Ag1 N11 2.077(8) . ?
Cl11 C101 1.789(8) . ?
Cl12 C102 1.826(10) . ?
P51 F52 1.611(6) . ?
P51 F53 1.601(6) . ?
P51 F54 1.587(6) . ?
P51 F55 1.587(6) . ?
P51 F56 1.593(6) . ?
P51 F57 1.602(5) . ?
N1 C2 1.338(10) . ?
N1 C6 1.365(10) . ?
N7 C4 1.341(11) . ?
N7 C8 1.459(11) . ?
N7 C9 1.443(10) . ?
N11 C12 1.355(10) . ?
N11 C16 1.364(11) . ?
N17 C14 1.340(11) . ?
N17 C18 1.453(10) . ?
N17 C19 1.464(11) . ?
C2 H2 0.9300 . ?
C2 C3 1.360(12) . ?
C3 H3 0.9300 . ?
C3 C4 1.433(10) . ?
C4 C5 1.409(11) . ?
C5 H5 0.9300 . ?
C5 C6 1.360(12) . ?
C6 H6 0.9300 . ?
C8 H8A 0.9600 . ?
C8 H8B 0.9600 . ?
C8 H8C 0.9600 . ?
C9 H9A 0.9600 . ?
C9 H9B 0.9600 . ?
C9 H9C 0.9600 . ?
C12 H12 0.9300 . ?
C12 C13 1.345(12) . ?
C13 H13 0.9300 . ?
C13 C14 1.432(11) . ?
C14 C15 1.406(10) . ?
C15 H15 0.9300 . ?
C15 C16 1.360(12) . ?
C16 H16 0.9300 . ?
C18 H18A 0.9600 . ?
C18 H18B 0.9600 . ?
C18 H18C 0.9600 . ?
C19 H19A 0.9600 . ?
C19 H19B 0.9600 . ?
C19 H19C 0.9600 . ?
C101 H10A 0.9700 . ?
C101 H10B 0.9700 . ?
C101 C102 1.478(14) . ?
C102 H10C 0.9700 . ?
C102 H10D 0.9700 . ?

loop_
_twin_individual_id
_twin_individual_mass_fraction_refined
1 0.8996(13)
2 0.1004(13)

loop_
_exptl_oxdiff_crystal_face_indexfrac_h
_exptl_oxdiff_crystal_face_indexfrac_k
_exptl_oxdiff_crystal_face_indexfrac_l
_exptl_oxdiff_crystal_face_x
_exptl_oxdiff_crystal_face_y
_exptl_oxdiff_crystal_face_z
0.9887 2.0070 -20.0647 0.0846 -1.0128 -0.0639
-0.9887 -2.0070 20.0647 -0.0846 1.0128 0.0639
10.9818 -1.9754 1.9379 0.9680 0.0494 0.3119
-10.9818 1.9754 -1.9379 -0.9680 -0.0494 -0.3119
0.0118 -14.9741 4.9503 -0.1942 -0.0306 0.9879
-0.0118 14.9741 -4.9503 0.1942 0.0306 -0.9879
-7.9944 10.9658 -4.9245 -0.5810 -0.0356 -0.8545
-9.9776 -6.0085 0.0279 -0.9825 -0.1023 0.2334
9.9765 7.0071 -1.0269 0.9943 0.0693 -0.2975
-2.0002 10.9719 8.0871 -0.0189 0.6382 -0.7887
2.0085 -14.9706 5.9428 -0.0123 0.0189 1.0187
